data_7236671
loop_
_publ_author_name
'Chen, Fengli'
'Wang, Yao'
'Bai, Dongjie'
'He, Minghui'
'Gao, Xiaoxia'
'He, Yabing'

_publ_section_title
;
 Selective adsorption of C2H2 and CO2 from CH4 in an isoreticular series
 of MOFs constructed from unsymmetrical diisophthalate linkers and the
 effect of alkoxy group functionalization on gas adsorption
;
_journal_issue 8
_journal_name_full 'Journal of Materials Chemistry A'
_journal_page_first 3471
_journal_paper_doi 10.1039/C7TA10123F
_journal_volume 6
_journal_year 2018
_chemical_formula_sum 'C28 H20 Cu2 O11'
_chemical_formula_weight 659.52
_space_group_IT_number 194
_space_group_name_Hall '-P 6c 2c'
_space_group_name_H-M_alt 'P 63/m m c'
_symmetry_cell_setting hexagonal
_symmetry_space_group_name_H-M 'P 63/m m c'
_atom_sites_solution_hydrogens geom
_atom_sites_solution_primary direct
_atom_sites_solution_secondary difmap
_audit_creation_method SHELXL-97
_audit_update_record
;
2017-11-17 deposited with the CCDC.
2018-01-24 downloaded from the CCDC.
;
_cell_angle_alpha 90.00
_cell_angle_beta 90.00
_cell_angle_gamma 120.00
_cell_formula_units_Z 6
_cell_length_a 18.6674(3)
_cell_length_b 18.6674(3)
_cell_length_c 23.4138(7)
_cell_measurement_reflns_used 36411
_cell_measurement_temperature 150(2)
_cell_measurement_theta_max 27.5
_cell_measurement_theta_min 1
_cell_volume 7065.9(3)
_computing_cell_refinement 'SAINT+ ver. (Bruker, 2001)'
_computing_data_collection 'APEX2  (Bruker, 2008)'
_computing_data_reduction 'SAINT+ ver. (Bruker, 2001)'
_computing_molecular_graphics 'SHELXTL (Sheldrick, 2008)'
_computing_publication_material 'SHELXTL (Sheldrick, 2008)'
_computing_structure_refinement 'SHELXL-97 (Sheldrick, 2008)'
_computing_structure_solution 'SHELXS-97 (Sheldrick, 2008)'
_diffrn_ambient_temperature 150(2)
_diffrn_measured_fraction_theta_full 0.999
_diffrn_measured_fraction_theta_max 0.999
_diffrn_measurement_device_type 'Bruker SMART APEX II CCD area detector'
_diffrn_measurement_method 'omega scans'
_diffrn_radiation_monochromator graphite
_diffrn_radiation_source 'fine-focus sealed tube'
_diffrn_radiation_type MoK\a
_diffrn_radiation_wavelength 0.71073
_diffrn_reflns_av_R_equivalents 0.0456
_diffrn_reflns_av_sigmaI/netI 0.0239
_diffrn_reflns_limit_h_max 24
_diffrn_reflns_limit_h_min -23
_diffrn_reflns_limit_k_max 23
_diffrn_reflns_limit_k_min -20
_diffrn_reflns_limit_l_max 24
_diffrn_reflns_limit_l_min -30
_diffrn_reflns_number 36411
_diffrn_reflns_theta_full 27.50
_diffrn_reflns_theta_max 27.50
_diffrn_reflns_theta_min 1.53
_exptl_absorpt_coefficient_mu 0.938
_exptl_absorpt_correction_T_max 0.8877
_exptl_absorpt_correction_T_min 0.7533
_exptl_absorpt_correction_type empirical
_exptl_crystal_colour blue
_exptl_crystal_density_diffrn 0.930
_exptl_crystal_density_method 'not measured'
_exptl_crystal_description block
_exptl_crystal_F_000 2004
_exptl_crystal_size_max 0.32
_exptl_crystal_size_mid 0.21
_exptl_crystal_size_min 0.13
_platon_squeeze_details ' ?'
_refine_diff_density_max 1.142
_refine_diff_density_min -1.026
_refine_diff_density_rms 0.112
_refine_ls_extinction_method none
_refine_ls_goodness_of_fit_ref 1.048
_refine_ls_hydrogen_treatment mixed
_refine_ls_matrix_type full
_refine_ls_number_parameters 131
_refine_ls_number_reflns 3032
_refine_ls_number_restraints 104
_refine_ls_restrained_S_all 1.042
_refine_ls_R_factor_all 0.0851
_refine_ls_R_factor_gt 0.0662
_refine_ls_shift/su_max 0.015
_refine_ls_shift/su_mean 0.001
_refine_ls_structure_factor_coef Fsqd
_refine_ls_weighting_details 'calc w=1/[\s^2^(Fo^2^)+(0.1810P)^2^+0.0000P] where P=(Fo^2^+2Fc^2^)/3'
_refine_ls_weighting_scheme calc
_refine_ls_wR_factor_gt 0.2290
_refine_ls_wR_factor_ref 0.2471
_reflns_number_gt 2262
_reflns_number_total 3032
_reflns_threshold_expression >2sigma(I)
_cod_data_source_file c7ta10123f2.cif
_cod_data_source_block dp
_cod_original_sg_symbol_H-M P63/mmc
_cod_database_code 7236671

loop_
_symmetry_equiv_pos_as_xyz
'x, y, z'
'x-y, x, z+1/2'
'-y, x-y, z'
'-x, -y, z+1/2'
'-x+y, -x, z'
'y, -x+y, z+1/2'
'-y, -x, -z+1/2'
'x-y, -y, -z'
'x, x-y, -z+1/2'
'y, x, -z'
'-x+y, y, -z+1/2'
'-x, -x+y, -z'
'-x, -y, -z'
'-x+y, -x, -z-1/2'
'y, -x+y, -z'
'x, y, -z-1/2'
'x-y, x, -z'
'-y, x-y, -z-1/2'
'y, x, z-1/2'
'-x+y, y, z'
'-x, -x+y, z-1/2'
'-y, -x, z'
'x-y, -y, z-1/2'
'x, x-y, z'

loop_
_atom_site_label
_atom_site_type_symbol
_atom_site_fract_x
_atom_site_fract_y
_atom_site_fract_z
_atom_site_U_iso_or_equiv
_atom_site_adp_type
_atom_site_occupancy
_atom_site_symmetry_multiplicity
_atom_site_calc_flag
_atom_site_refinement_flags
Cu1 Cu 0.04624(3) 0.523122(15) -0.04695(2) 0.0497(3) Uani 1 2 d S
O1 O 0.11140(13) 0.48251(15) -0.00758(12) 0.0646(7) Uani 1 1 d .
O2 O 0.03123(14) 0.44109(15) 0.07135(12) 0.0652(7) Uani 1 1 d .
O3 O 0.0302(8) 0.1893(8) 0.3531(6) 0.103(6) Uani 0.25 1 d PD
O1W O 0.1119(4) 0.55594(19) -0.1256(2) 0.134(2) Uani 1 2 d S
H1WB H 0.1102 0.5138 -0.1404 0.160 Uiso 0.50 1 d PR
H1WA H 0.1623 0.5922 -0.1197 0.160 Uiso 0.50 1 d PR
C1 C 0.0929(2) 0.4521(2) 0.04184(16) 0.0565(8) Uani 1 1 d U
C2 C 0.14809(18) 0.4251(2) 0.06772(16) 0.0547(8) Uani 1 1 d U
C3 C 0.22325(14) 0.4465(3) 0.04254(19) 0.0547(11) Uani 1 2 d SU
H3 H 0.2381 0.4762 0.0075 0.066 Uiso 1 2 calc SR
C4 C 0.1261(2) 0.3797(2) 0.11861(16) 0.0630(9) Uani 1 1 d U
H4 H 0.0773 0.3704 0.1378 0.076 Uiso 1 1 calc R
C5 C 0.17349(9) 0.34699(19) 0.14288(18) 0.0661(12) Uani 1 2 d SU
C6 C 0.14385(9) 0.31066(19) 0.19293(18) 0.058(3) Uani 0.25 1 d PRU
C7 C 0.17875(9) 0.35761(19) 0.24269(18) 0.056(2) Uani 0.50 2 d SPRU
H7A H 0.2238 0.4098 0.2409 0.067 Uiso 0.25 1 d PR
C8 C 0.14742(9) 0.31568(19) 0.29650(18) 0.0664(17) Uani 0.25 1 d PRU
C9 C 0.08182(9) 0.23654(19) 0.29944(18) 0.0664(17) Uani 0.25 1 d PRU
C10 C 0.04433(9) 0.19094(19) 0.24999(18) 0.076(3) Uani 0.50 2 d SPRU
C11 C -0.02348(9) 0.10910(19) 0.24999(18) 0.107(4) Uani 0.50 2 d SPRU
H11A H -0.0476 0.0849 0.2874 0.128 Uiso 0.25 1 d PR
C12 C -0.05838(9) 0.05833(19) 0.20061(18) 0.123(5) Uani 0.50 2 d SPRU
H12A H -0.0994 0.0028 0.2022 0.147 Uiso 0.25 1 d PR
C13 C -0.02705(9) 0.10409(19) 0.14680(18) 0.104(5) Uani 0.25 1 d PRU
H13A H -0.0533 0.0766 0.1118 0.124 Uiso 0.25 1 d PR
C14 C 0.03854(9) 0.18323(19) 0.14386(18) 0.090(7) Uani 0.25 1 d PRU
H14A H 0.0593 0.2080 0.1071 0.108 Uiso 0.25 1 d PR
C15 C 0.07604(9) 0.22883(19) 0.19442(18) 0.0664(17) Uani 0.25 1 d PRU
C16 C 0.0850(10) 0.170(2) 0.3896(12) 0.241(18) Uani 0.50 2 d SPDU
H16A H 0.1265 0.2197 0.4062 0.290 Uiso 0.25 1 d PR
H16B H 0.1136 0.1511 0.3641 0.290 Uiso 0.25 1 d PR
C17 C 0.0552(11) 0.110(2) 0.4402(14) 0.36(3) Uani 0.50 2 d SPDU
H17A H 0.1009 0.1029 0.4571 0.547 Uiso 0.25 1 d PR
H17B H 0.0292 0.1216 0.4686 0.547 Uiso 0.25 1 d PR
H17C H 0.0159 0.0517 0.4256 0.547 Uiso 0.25 1 d PR

loop_
_atom_site_aniso_label
_atom_site_aniso_U_11
_atom_site_aniso_U_22
_atom_site_aniso_U_33
_atom_site_aniso_U_23
_atom_site_aniso_U_13
_atom_site_aniso_U_12
Cu1 0.0322(4) 0.0443(3) 0.0685(5) 0.00383(10) 0.0077(2) 0.01612(18)
O1 0.0481(12) 0.0698(15) 0.0834(18) 0.0058(12) 0.0014(11) 0.0352(12)
O2 0.0485(13) 0.0652(14) 0.0875(17) 0.0068(13) 0.0077(12) 0.0327(11)
O3 0.102(9) 0.051(7) 0.100(11) 0.010(7) -0.050(9) -0.004(7)
O1W 0.147(5) 0.125(3) 0.137(5) 0.045(2) 0.089(4) 0.073(2)
C1 0.0428(16) 0.0522(17) 0.078(2) -0.0014(15) -0.0021(14) 0.0262(14)
C2 0.0452(16) 0.0533(17) 0.0680(19) -0.0019(15) -0.0013(14) 0.0263(14)
C3 0.0448(16) 0.050(2) 0.071(3) -0.006(2) -0.0028(10) 0.0252(12)
C4 0.0543(18) 0.0600(19) 0.079(2) -0.0027(17) 0.0078(16) 0.0320(16)
C5 0.0564(18) 0.078(3) 0.071(3) 0.001(3) 0.0005(13) 0.0390(16)
C6 0.036(6) 0.080(6) 0.063(5) -0.042(5) -0.023(5) 0.034(5)
C7 0.057(3) 0.084(5) 0.036(5) -0.049(5) -0.025(2) 0.042(2)
C8 0.063(3) 0.063(3) 0.078(4) -0.035(4) -0.031(5) 0.036(3)
C9 0.063(3) 0.063(3) 0.078(4) -0.035(4) -0.031(5) 0.036(3)
C10 0.079(6) 0.060(5) 0.090(6) 0.000 0.000 0.035(5)
C11 0.114(8) 0.073(7) 0.096(8) 0.000 0.000 0.018(7)
C12 0.100(5) 0.100(5) 0.097(9) 0.011(5) -0.011(5) -0.003(7)
C13 0.121(10) 0.058(7) 0.094(10) -0.012(7) -0.054(9) 0.016(8)
C14 0.106(11) 0.072(11) 0.083(12) -0.022(9) -0.054(10) 0.038(9)
C15 0.063(3) 0.063(3) 0.078(4) -0.035(4) -0.031(5) 0.036(3)
C16 0.30(3) 0.24(3) 0.17(2) 0.14(2) 0.070(12) 0.121(17)
C17 0.37(5) 0.31(5) 0.40(8) -0.19(5) -0.09(2) 0.15(3)

loop_
_atom_type_symbol
_atom_type_description
_atom_type_scat_dispersion_real
_atom_type_scat_dispersion_imag
_atom_type_scat_source
C C 0.0033 0.0016 'International Tables Vol C Tables 4.2.6.8 and 6.1.1.4'
H H 0.0000 0.0000 'International Tables Vol C Tables 4.2.6.8 and 6.1.1.4'
Cu Cu 0.3201 1.2651 'International Tables Vol C Tables 4.2.6.8 and 6.1.1.4'
O O 0.0106 0.0060 'International Tables Vol C Tables 4.2.6.8 and 6.1.1.4'

loop_
_geom_angle_atom_site_label_1
_geom_angle_atom_site_label_2
_geom_angle_atom_site_label_3
_geom_angle
_geom_angle_site_symmetry_1
_geom_angle_site_symmetry_3
O1 Cu1 O1 88.61(15) 24_565 .
O1 Cu1 O2 89.18(11) 24_565 13_565
O1 Cu1 O2 168.15(11) . 13_565
O1 Cu1 O2 168.15(11) 24_565 12
O1 Cu1 O2 89.18(11) . 12
O2 Cu1 O2 90.61(15) 13_565 12
O1 Cu1 O1W 98.01(16) 24_565 .
O1 Cu1 O1W 98.01(16) . .
O2 Cu1 O1W 93.83(16) 13_565 .
O2 Cu1 O1W 93.83(16) 12 .
O1 Cu1 Cu1 85.02(8) 24_565 13_565
O1 Cu1 Cu1 85.02(8) . 13_565
O2 Cu1 Cu1 83.20(8) 13_565 13_565
O2 Cu1 Cu1 83.20(8) 12 13_565
O1W Cu1 Cu1 175.7(2) . 13_565
C1 O1 Cu1 121.6(2) . .
C1 O2 Cu1 123.5(2) . 13_565
C14 O3 C15 97(4) 16_556 16_556
C14 O3 C13 77(3) 16_556 16_556
C15 O3 C13 121.8(12) 16_556 16_556
C14 O3 C16 20(3) 16_556 .
C15 O3 C16 105.9(14) 16_556 .
C13 O3 C16 87.3(15) 16_556 .
C14 O3 C9 98(4) 16_556 .
C15 O3 C9 1.79(11) 16_556 .
C13 O3 C9 123.1(11) 16_556 .
C16 O3 C9 107.0(13) . .
Cu1 O1W H1WB 109.9 . .
Cu1 O1W H1WA 109.8 . .
H1WB O1W H1WA 108.5 . .
O1 C1 O2 126.6(3) . .
O1 C1 C2 116.6(3) . .
O2 C1 C2 116.8(3) . .
C3 C2 C4 119.0(3) . .
C3 C2 C1 120.3(3) . .
C4 C2 C1 120.7(3) . .
C2 C3 C2 120.8(5) . 20
C2 C3 H3 119.6 . .
C2 C3 H3 119.6 20 .
C2 C4 C5 123.0(3) . .
C2 C4 H4 118.5 . .
C5 C4 H4 118.5 . .
C6 C5 C6 18.6 . 20
C6 C5 C4 130.7(2) . 20
C6 C5 C4 112.5(2) 20 20
C6 C5 C4 112.5(2) . .
C6 C5 C4 130.7(2) 20 .
C4 C5 C4 113.7(4) 20 .
C6 C5 C8 7.18(11) . 16_556
C6 C5 C8 18.0 20 16_556
C4 C5 C8 127.2(3) 20 16_556
C4 C5 C8 113.0(2) . 16_556
C6 C5 C8 18.0 . 11
C6 C5 C8 7.18(11) 20 11
C4 C5 C8 113.0(2) 20 11
C4 C5 C8 127.2(3) . 11
C8 C5 C8 14.71(8) 16_556 11
C8 C6 C6 85.65(14) 16_556 20
C8 C6 C8 53.2(7) 16_556 11
C6 C6 C8 32.5(8) 20 11
C8 C6 C9 100.6(10) 16_556 16_556
C6 C6 C9 111.0 20 16_556
C8 C6 C9 112.8(6) 11 16_556
C8 C6 C5 133.3(6) 16_556 .
C6 C6 C5 80.7 20 .
C8 C6 C5 103.9(8) 11 .
C9 C6 C5 126.0(4) 16_556 .
C8 C6 C7 15.4(6) 16_556 .
C6 C6 C7 81.3 20 .
C8 C6 C7 50.1(7) 11 .
C9 C6 C7 116.0(4) 16_556 .
C5 C6 C7 117.9 . .
C8 C6 C15 107.1(6) 16_556 .
C6 C6 C15 110.8 20 .
C8 C6 C15 116.3(3) 11 .
C9 C6 C15 6.5(4) 16_556 .
C5 C6 C15 119.5 . .
C7 C6 C15 122.5 . .
C8 C6 C9 95.2(7) 16_556 11
C6 C6 C9 53.6 20 11
C8 C6 C9 64.64(5) 11 11
C9 C6 C9 57.5 16_556 11
C5 C6 C9 111.1(3) . 11
C7 C6 C9 103.9(3) . 11
C15 C6 C9 57.6 . 11
C8 C6 C15 101.0(4) 16_556 20
C6 C6 C15 54.9 20 20
C8 C6 C15 68.95(18) 11 20
C9 C6 C15 56.5 16_556 20
C5 C6 C15 106.7 . 20
C7 C6 C15 109.6 . 20
C15 C6 C15 55.9 . 20
C9 C6 C15 5.8(3) 11 20
C8 C6 C7 9.0(5) 16_556 16_556
C6 C6 C7 82.8 20 16_556
C8 C6 C7 50.7(7) 11 16_556
C9 C6 C7 109.6(5) 16_556 16_556
C5 C6 C7 124.35(13) . 16_556
C7 C6 C7 6.47(13) . 16_556
C15 C6 C7 116.08(13) . 16_556
C9 C6 C7 100.1(4) 11 16_556
C15 C6 C7 105.88(8) 20 16_556
C7 C7 C8 142.5(3) 16_556 11
C7 C7 C8 142.5(3) 16_556 16_556
C8 C7 C8 19.34(12) 11 16_556
C7 C7 C6 145.9 16_556 20
C8 C7 C6 3.4(3) 11 20
C8 C7 C6 18.73(10) 16_556 20
C7 C7 C6 145.9 16_556 .
C8 C7 C6 18.74(10) 11 .
C8 C7 C6 3.4(3) 16_556 .
C6 C7 C6 17.5 20 .
C7 C7 C8 29.2 16_556 20
C8 C7 C8 113.2(3) 11 20
C8 C7 C8 116.1(2) 16_556 20
C6 C7 C8 116.7 20 20
C6 C7 C8 119.3 . 20
C7 C7 C8 29.2 16_556 .
C8 C7 C8 116.1(2) 11 .
C8 C7 C8 113.2(3) 16_556 .
C6 C7 C8 119.3 20 .
C6 C7 C8 116.7 . .
C8 C7 C8 15.5 20 .
C7 C7 C6 27.63(13) 16_556 11
C8 C7 C6 114.82(12) 11 11
C8 C7 C6 117.55(12) 16_556 11
C6 C7 C6 118.27(13) 20 11
C6 C7 C6 120.81(12) . 11
C8 C7 C6 1.62(13) 20 11
C8 C7 C6 15.0 . 11
C7 C7 C6 27.61(14) 16_556 16_556
C8 C7 C6 117.54(12) 11 16_556
C8 C7 C6 114.86(12) 16_556 16_556
C6 C7 C6 120.81(12) 20 16_556
C6 C7 C6 118.30(13) . 16_556
C8 C7 C6 15.1 20 16_556
C8 C7 C6 1.62(13) . 16_556
C6 C7 C6 14.47(7) 11 16_556
C7 C7 H7A 92.6 16_556 .
C8 C7 H7A 116.0 11 .
C8 C7 H7A 124.6 16_556 .
C6 C7 H7A 113.6 20 .
C6 C7 H7A 121.2 . .
C8 C7 H7A 114.8 20 .
C8 C7 H7A 121.6 . .
C6 C7 H7A 113.7 11 .
C6 C7 H7A 120.0 16_556 .
C6 C8 C8 94.35(13) 16_556 20
C6 C8 C6 61.9(9) 16_556 11
C8 C8 C6 32.5(8) 20 11
C6 C8 C7 161.1(9) 16_556 16_556
C8 C8 C7 80.37(6) 20 16_556
C6 C8 C7 111.2(6) 11 16_556
C6 C8 C9 68.6(6) 16_556 .
C8 C8 C9 110.8 20 .
C6 C8 C9 96.72(11) 11 .
C7 C8 C9 130.2(3) 16_556 .
C6 C8 C7 169.4(6) 16_556 .
C8 C8 C7 82.3 20 .
C6 C8 C7 114.3(7) 11 .
C7 C8 C7 8.3(3) 16_556 .
C9 C8 C7 122.0 . .
C6 C8 C15 63.4(3) 16_556 16_556
C8 C8 C15 110.2 20 16_556
C6 C8 C15 93.7(3) 11 16_556
C7 C8 C15 135.4(6) 16_556 16_556
C9 C8 C15 5.2(3) . 16_556
C7 C8 C15 127.2(3) . 16_556
C6 C8 C5 39.5(7) 16_556 16_556
C8 C8 C5 82.6 20 16_556
C6 C8 C5 58.1(8) 11 16_556
C7 C8 C5 121.62(14) 16_556 16_556
C9 C8 C5 108.03(11) . 16_556
C7 C8 C5 129.91(11) . 16_556
C15 C8 C5 102.8(4) 16_556 16_556
C6 C8 C9 75.2(4) 16_556 20
C8 C8 C9 55.7 20 20
C6 C8 C9 50.5(4) 11 20
C7 C8 C9 115.08(13) 16_556 20
C9 C8 C9 55.1 . 20
C7 C8 C9 110.5 . 20
C15 C8 C9 54.8 16_556 20
C5 C8 C9 99.27(6) 16_556 20
C6 C8 C15 70.30(11) 16_556 11
C8 C8 C15 57.3 20 11
C6 C8 C15 48.77(12) 11 11
C7 C8 C15 119.8(4) 16_556 11
C9 C8 C15 53.7 . 11
C7 C8 C15 115.4(3) . 11
C15 C8 C15 52.9 16_556 11
C5 C8 C15 95.2(3) 16_556 11
C9 C8 C15 4.9(3) 20 11
C15 C9 C6 124(2) 16_556 16_556
C15 C9 C9 100.7(4) 16_556 20
C6 C9 C9 69.0 16_556 20
C15 C9 C8 134.8(17) 16_556 .
C6 C9 C8 10.8(4) 16_556 .
C9 C9 C8 69.2 20 .
C15 C9 C10 103.8(17) 16_556 .
C6 C9 C10 132.1(4) 16_556 .
C9 C9 C10 101.3 20 .
C8 C9 C10 121.3 . .
C15 C9 C15 92.9(6) 16_556 11
C6 C9 C15 73.25(6) 16_556 11
C9 C9 C15 7.8(3) 20 11
C8 C9 C15 74.7 . 11
C10 C9 C15 103.4(3) . 11
C15 C9 C6 122.3(19) 16_556 11
C6 C9 C6 15.4 16_556 11
C9 C9 C6 53.6 20 11
C8 C9 C6 18.63(16) . 11
C10 C9 C6 129.3(3) . 11
C15 C9 C6 58.0 11 11
C15 C9 C8 132.0(15) 16_556 20
C6 C9 C8 16.7(2) 16_556 20
C9 C9 C8 55.7 20 20
C8 C9 C8 13.6 . 20
C10 C9 C8 120.5 . 20
C15 C9 C8 61.2 11 20
C6 C9 C8 9.6(3) 11 20
C15 C9 O3 12.8(12) 16_556 .
C6 C9 O3 117.5(6) 16_556 .
C9 C9 O3 109.5(6) 20 .
C8 C9 O3 128.0(4) . .
C10 C9 O3 110.1(4) . .
C15 C9 O3 101.9(7) 11 .
C6 C9 O3 119.5(5) 11 .
C8 C9 O3 128.9(4) 20 .
C15 C9 C14 7.8(15) 16_556 16_556
C6 C9 C14 116.7(5) 16_556 16_556
C9 C9 C14 101.1 20 16_556
C8 C9 C14 127.48(17) . 16_556
C10 C9 C14 111.21(17) . 16_556
C15 C9 C14 93.4(3) 11 16_556
C6 C9 C14 116.2(5) 11 16_556
C8 C9 C14 125.85(16) 20 16_556
O3 C9 C14 8.6(6) . 16_556
C9 C10 C9 111.6(2) . 16_556
C9 C10 C11 124.2 . .
C9 C10 C11 124.2(2) 16_556 .
C9 C10 C15 7.41(15) . 16_556
C9 C10 C15 119.0 16_556 16_556
C11 C10 C15 116.79(15) . 16_556
C9 C10 C15 119.0 . .
C9 C10 C15 7.4(2) 16_556 .
C11 C10 C15 116.8 . .
C15 C10 C15 126.40(15) 16_556 .
C9 C10 C10 78.7 . 20
C9 C10 C10 78.70(6) 16_556 20
C11 C10 C10 110.8 . 20
C15 C10 C10 80.6 16_556 20
C15 C10 C10 80.6 . 20
C10 C11 C12 125.5(2) . 16_556
C10 C11 C12 125.5 . .
C12 C11 C12 108.0(2) 16_556 .
C10 C11 C11 170.8 . 7
C12 C11 C11 55.96(11) 16_556 7
C12 C11 C11 56.0(3) . 7
C10 C11 H11A 116.9 . .
C12 C11 H11A 12.6 16_556 .
C12 C11 H11A 117.5 . .
C11 C11 H11A 62.7 7 .
C11 C12 C11 68.0(2) 7 .
C11 C12 C13 159.92(10) 7 .
C11 C12 C13 113.0 . .
C11 C12 C13 113.1(4) 7 22
C11 C12 C13 159.90(6) . 22
C13 C12 C13 58.60(18) . 22
C11 C12 H12A 58.1 7 .
C11 C12 H12A 123.6 . .
C13 C12 H12A 123.2 . .
C13 C12 H12A 66.5 22 .
C14 C13 O3 10.0(7) . 16_556
C14 C13 C13 170.4 . 22
O3 C13 C13 161.3(7) 16_556 22
C14 C13 C12 123.4 . .
O3 C13 C12 120.9(6) 16_556 .
C13 C13 C12 60.7 22 .
C14 C13 C16 39.1(7) . 16_556
O3 C13 C16 48.5(8) 16_556 16_556
C13 C13 C16 145.7(6) 22 16_556
C12 C13 C16 135.2(8) . 16_556
C14 C13 H13A 118.4 . .
O3 C13 H13A 120.1 16_556 .
C13 C13 H13A 58.5 22 .
C12 C13 H13A 118.2 . .
C16 C13 H13A 93.6 16_556 .
O3 C14 C16 156(4) 16_556 16_556
O3 C14 C13 93(3) 16_556 .
C16 C14 C13 98.6(14) 16_556 .
O3 C14 C15 74(4) 16_556 .
C16 C14 C15 116.6(7) 16_556 .
C13 C14 C15 120.7 . .
O3 C14 C9 73(4) 16_556 16_556
C16 C14 C9 116.4(7) 16_556 16_556
C13 C14 C9 121.72(17) . 16_556
C15 C14 C9 1.06(16) . 16_556
O3 C14 C14 150(3) 16_556 20
C16 C14 C14 39.4(8) 16_556 20
C13 C14 C14 110.8 . 20
C15 C14 C14 78.9 . 20
C9 C14 C14 78.9 16_556 20
O3 C14 H14A 103.5 16_556 .
C16 C14 H14A 52.9 16_556 .
C13 C14 H14A 119.4 . .
C15 C14 H14A 119.8 . .
C9 C14 H14A 118.8 16_556 .
C14 C14 H14A 80.7 20 .
C9 C15 O3 165.4(13) 16_556 16_556
C9 C15 C9 71.55(10) 16_556 11
O3 C15 C9 118.3(7) 16_556 11
C9 C15 C6 49.5(17) 16_556 .
O3 C15 C6 122.7(5) 16_556 .
C9 C15 C6 64.4 11 .
C9 C15 C14 171.1(17) 16_556 .
O3 C15 C14 9.8(7) 16_556 .
C9 C15 C14 108.8(3) 11 .
C6 C15 C14 122.2 . .
C9 C15 C15 79.3(4) 16_556 20
O3 C15 C15 110.7(7) 16_556 20
C9 C15 C15 7.8(3) 11 20
C6 C15 C15 69.2 . 20
C14 C15 C15 101.1 . 20
C9 C15 C10 68.8(17) 16_556 .
O3 C15 C10 118.1(5) 16_556 .
C9 C15 C10 96.2(3) 11 .
C6 C15 C10 118.2 . .
C14 C15 C10 119.6 . .
C15 C15 C10 99.4 20 .
C9 C15 C8 40.0(14) 16_556 16_556
O3 C15 C8 131.9(7) 16_556 16_556
C9 C15 C8 64.01(5) 11 16_556
C6 C15 C8 9.5(3) . 16_556
C14 C15 C8 131.7(3) . 16_556
C15 C15 C8 69.8 20 16_556
C10 C15 C8 108.7(3) . 16_556
C9 C15 C6 51.9(16) 16_556 20
O3 C15 C6 124.5(5) 16_556 20
C9 C15 C6 50.2 11 20
C6 C15 C6 14.3 . 20
C14 C15 C6 121.1 . 20
C15 C15 C6 54.9 20 20
C10 C15 C6 117.2 . 20
C8 C15 C6 17.39(17) 16_556 20
C9 C15 C8 43.1(13) 16_556 11
O3 C15 C8 132.9(6) 16_556 11
C9 C15 C8 51.6 11 11
C6 C15 C8 14.92(16) . 11
C14 C15 C8 129.9(3) . 11
C15 C15 C8 57.3 20 11
C10 C15 C8 109.0(3) . 11
C8 C15 C8 12.5 16_556 11
C6 C15 C8 8.7(3) 20 11
C14 C16 C14 101.2(17) 16_556 11
C14 C16 O3 103.6(17) 16_556 20
C14 C16 O3 3.7(7) 11 20
C14 C16 O3 3.7(7) 16_556 .
C14 C16 O3 103.6(17) 11 .
O3 C16 O3 105.7(19) 20 .
C14 C16 C17 125.5(12) 16_556 .
C14 C16 C17 125.5(12) 11 .
O3 C16 C17 124.8(11) 20 .
O3 C16 C17 124.8(11) . .
C14 C16 C13 42.4(8) 16_556 16_556
C14 C16 C13 113(2) 11 16_556
O3 C16 C13 117(2) 20 16_556
O3 C16 C13 44.2(9) . 16_556
C17 C16 C13 89.7(16) . 16_556
C14 C16 C13 113(2) 16_556 11
C14 C16 C13 42.4(8) 11 11
O3 C16 C13 44.2(9) 20 11
O3 C16 C13 117(2) . 11
C17 C16 C13 89.7(16) . 11
C13 C16 C13 94.5(16) 16_556 11
C14 C16 H16A 111.3 16_556 .
C14 C16 H16A 81.6 11 .
O3 C16 H16A 78.1 20 .
O3 C16 H16A 108.6 . .
C17 C16 H16A 102.6 . .
C13 C16 H16A 150.1 16_556 .
C13 C16 H16A 112.4 11 .
C14 C16 H16B 103.8 16_556 .
C14 C16 H16B 27.9 11 .
O3 C16 H16B 30.5 20 .
O3 C16 H16B 107.2 . .
C17 C16 H16B 106.2 . .
C13 C16 H16B 96.2 16_556 .
C13 C16 H16B 16.6 11 .
H16A C16 H16B 106.0 . .
C16 C17 H17A 112.3 . .
C16 C17 H17B 116.3 . .
H17A C17 H17B 109.4 . .
C16 C17 H17C 109.0 . .
H17A C17 H17C 100.5 . .
H17B C17 H17C 108.1 . .

loop_
_geom_bond_atom_site_label_1
_geom_bond_atom_site_label_2
_geom_bond_distance
_geom_bond_site_symmetry_2
Cu1 O1 1.956(2) 24_565
Cu1 O1 1.956(2) .
Cu1 O2 1.957(2) 13_565
Cu1 O2 1.957(2) 12
Cu1 O1W 2.125(5) .
Cu1 Cu1 2.6588(11) 13_565
O1 C1 1.259(4) .
O2 C1 1.268(4) .
O2 Cu1 1.957(2) 13_565
O3 C14 0.243(17) 16_556
O3 C15 1.373(16) 16_556
O3 C13 1.404(12) 16_556
O3 C16 1.508(14) .
O3 C9 1.561(14) .
O1W H1WB 0.8457 .
O1W H1WA 0.8513 .
C1 C2 1.483(5) .
C2 C3 1.384(4) .
C2 C4 1.400(5) .
C3 C2 1.384(4) 20
C3 H3 0.9500 .
C4 C5 1.421(4) .
C4 H4 0.9500 .
C5 C6 1.3282 .
C5 C6 1.3282 20
C5 C4 1.421(4) 20
C5 C8 1.519(8) 16_556
C5 C8 1.519(8) 11
C6 C8 0.261(8) 16_556
C6 C6 0.4285 20
C6 C8 0.485(4) 11
C6 C9 1.2981(12) 16_556
C6 C7 1.4067 .
C6 C15 1.4154 .
C6 C9 1.5060(10) 11
C6 C15 1.6178 20
C6 C7 1.701(8) 16_556
C7 C7 0.342(8) 16_556
C7 C8 1.158(7) 11
C7 C8 1.157(7) 16_556
C7 C6 1.4070 20
C7 C8 1.4439 20
C7 C8 1.4437 .
C7 C6 1.701(8) 11
C7 C6 1.701(8) 16_556
C7 H7A 0.9157 .
C8 C6 0.261(8) 16_556
C8 C8 0.3889 20
C8 C6 0.485(4) 11
C8 C7 1.157(7) 16_556
C8 C9 1.3703 .
C8 C15 1.5129(12) 16_556
C8 C5 1.519(8) 16_556
C8 C9 1.5514 20
C8 C15 1.6870(11) 11
C9 C15 0.194(6) 16_556
C9 C6 1.2981(12) 16_556
C9 C9 1.3607 20
C9 C10 1.3998 .
C9 C15 1.4096 11
C9 C6 1.5060(10) 11
C9 C8 1.5514 20
C9 C14 1.613(7) 16_556
C10 C9 1.399(7) 16_556
C10 C11 1.4151 .
C10 C15 1.458(8) 16_556
C10 C15 1.4575 .
C10 C10 1.9092 20
C11 C12 1.429(7) 16_556
C11 C12 1.4289 .
C11 C11 1.598(5) 7
C11 H11A 0.9856 .
C12 C11 1.429(8) 7
C12 C13 1.4695 .
C12 C13 1.469(3) 22
C12 H12A 0.9323 .
C13 C14 1.3702 .
C13 O3 1.404(12) 16_556
C13 C13 1.438(5) 22
C13 C16 2.01(3) 16_556
C13 H13A 0.9612 .
C14 O3 0.243(17) 16_556
C14 C16 1.282(15) 16_556
C14 C15 1.4213 .
C14 C9 1.613(7) 16_556
C14 C14 1.9814 20
C14 H14A 0.9616 .
C15 C9 0.194(6) 16_556
C15 O3 1.373(16) 16_556
C15 C9 1.4096 11
C15 C15 1.4326 20
C15 C8 1.5129(12) 16_556
C15 C6 1.6178 20
C15 C8 1.6870(11) 11
C16 C14 1.282(15) 16_556
C16 C14 1.282(15) 11
C16 O3 1.507(14) 20
C16 C17 1.526(19) .
C16 C13 2.01(3) 16_556
C16 C13 2.01(3) 11
C16 H16A 0.9441 .
C16 H16B 0.9771 .
C17 H17A 1.0115 .
C17 H17B 0.9075 .
C17 H17C 1.0271 .

loop_
_geom_torsion_atom_site_label_1
_geom_torsion_atom_site_label_2
_geom_torsion_atom_site_label_3
_geom_torsion_atom_site_label_4
_geom_torsion
_geom_torsion_site_symmetry_1
_geom_torsion_site_symmetry_4
O1 Cu1 O1 C1 85.1(3) 24_565 .
O2 Cu1 O1 C1 5.8(6) 13_565 .
O2 Cu1 O1 C1 -83.3(3) 12 .
O1W Cu1 O1 C1 -177.0(3) . .
Cu1 Cu1 O1 C1 0.0(2) 13_565 .
Cu1 O1 C1 O2 2.4(5) . .
Cu1 O1 C1 C2 -178.7(2) . .
Cu1 O2 C1 O1 -4.1(5) 13_565 .
Cu1 O2 C1 C2 177.0(2) 13_565 .
O1 C1 C2 C3 11.1(5) . .
O2 C1 C2 C3 -169.8(4) . .
O1 C1 C2 C4 -170.6(3) . .
O2 C1 C2 C4 8.5(5) . .
C4 C2 C3 C2 -1.4(7) . 20
C1 C2 C3 C2 176.9(3) . 20
C3 C2 C4 C5 -6.7(5) . .
C1 C2 C4 C5 175.0(3) . .
C2 C4 C5 C6 176.1(3) . .
C2 C4 C5 C6 172.0(2) . 20
C2 C4 C5 C4 13.5(6) . 20
C2 C4 C5 C8 168.3(3) . 16_556
C2 C4 C5 C8 164.0(2) . 11
C6 C5 C6 C8 74.94(6) 20 16_556
C4 C5 C6 C8 63.2(3) 20 16_556
C4 C5 C6 C8 -95.47(19) . 16_556
C8 C5 C6 C8 52.0(4) 11 16_556
C4 C5 C6 C6 -11.7(2) 20 20
C4 C5 C6 C6 -170.4(2) . 20
C8 C5 C6 C6 -74.94(6) 16_556 20
C8 C5 C6 C6 -22.9(4) 11 20
C6 C5 C6 C8 22.9(4) 20 11
C4 C5 C6 C8 11.2(4) 20 11
C4 C5 C6 C8 -147.5(5) . 11
C8 C5 C6 C8 -52.0(4) 16_556 11
C6 C5 C6 C9 -109.3 20 16_556
C4 C5 C6 C9 -121.0(2) 20 16_556
C4 C5 C6 C9 80.3(2) . 16_556
C8 C5 C6 C9 175.73(5) 16_556 16_556
C8 C5 C6 C9 -132.3(4) 11 16_556
C6 C5 C6 C7 74.9 20 .
C4 C5 C6 C7 63.2(2) 20 .
C4 C5 C6 C7 -95.5(2) . .
C8 C5 C6 C7 -0.03(6) 16_556 .
C8 C5 C6 C7 52.0(4) 11 .
C6 C5 C6 C15 -108.7 20 .
C4 C5 C6 C15 -120.4(2) 20 .
C4 C5 C6 C15 80.9(2) . .
C8 C5 C6 C15 176.36(6) 16_556 .
C8 C5 C6 C15 -131.6(4) 11 .
C6 C5 C6 C9 -44.89(14) 20 11
C4 C5 C6 C9 -56.6(2) 20 11
C4 C5 C6 C9 144.7(3) . 11
C8 C5 C6 C9 -119.8(2) 16_556 11
C8 C5 C6 C9 -67.8(2) 11 11
C6 C5 C6 C15 -48.9 20 20
C4 C5 C6 C15 -60.6(2) 20 20
C4 C5 C6 C15 140.7(2) . 20
C8 C5 C6 C15 -123.82(6) 16_556 20
C8 C5 C6 C15 -71.8(4) 11 20
C6 C5 C6 C7 74.6 20 16_556
C4 C5 C6 C7 62.9(2) 20 16_556
C4 C5 C6 C7 -95.8(2) . 16_556
C8 C5 C6 C7 -0.35(5) 16_556 16_556
C8 C5 C6 C7 51.7(4) 11 16_556
C8 C6 C7 C7 2.40(17) 16_556 16_556
C6 C6 C7 C7 -103.1 20 16_556
C8 C6 C7 C7 -92.7(7) 11 16_556
C9 C6 C7 C7 6.1 16_556 16_556
C5 C6 C7 C7 -177.7 . 16_556
C15 C6 C7 C7 6.0 . 16_556
C9 C6 C7 C7 -54.20(15) 11 16_556
C15 C6 C7 C7 -55.4 20 16_556
C8 C6 C7 C8 95.1(9) 16_556 11
C6 C6 C7 C8 -10.4(7) 20 11
C9 C6 C7 C8 98.9(8) 16_556 11
C5 C6 C7 C8 -85.0(7) . 11
C15 C6 C7 C8 98.8(7) . 11
C9 C6 C7 C8 38.5(6) 11 11
C15 C6 C7 C8 37.4(7) 20 11
C7 C6 C7 C8 92.7(7) 16_556 11
C6 C6 C7 C8 -105.50(17) 20 16_556
C8 C6 C7 C8 -95.1(9) 11 16_556
C9 C6 C7 C8 3.74(14) 16_556 16_556
C5 C6 C7 C8 179.92(18) . 16_556
C15 C6 C7 C8 3.64(17) . 16_556
C9 C6 C7 C8 -56.6(3) 11 16_556
C15 C6 C7 C8 -57.77(16) 20 16_556
C7 C6 C7 C8 -2.40(17) 16_556 16_556
C8 C6 C7 C6 105.50(17) 16_556 20
C8 C6 C7 C6 10.4(7) 11 20
C9 C6 C7 C6 109.2 16_556 20
C5 C6 C7 C6 -74.6 . 20
C15 C6 C7 C6 109.1 . 20
C9 C6 C7 C6 48.90(15) 11 20
C15 C6 C7 C6 47.7 20 20
C7 C6 C7 C6 103.1 16_556 20
C8 C6 C7 C8 19.56(17) 16_556 20
C6 C6 C7 C8 -85.9 20 20
C8 C6 C7 C8 -75.6(7) 11 20
C9 C6 C7 C8 23.3 16_556 20
C5 C6 C7 C8 -160.5 . 20
C15 C6 C7 C8 23.2 . 20
C9 C6 C7 C8 -37.04(15) 11 20
C15 C6 C7 C8 -38.2 20 20
C7 C6 C7 C8 17.2 16_556 20
C8 C6 C7 C8 2.27(17) 16_556 .
C6 C6 C7 C8 -103.2 20 .
C8 C6 C7 C8 -92.9(7) 11 .
C9 C6 C7 C8 6.0 16_556 .
C5 C6 C7 C8 -177.8 . .
C15 C6 C7 C8 5.9 . .
C9 C6 C7 C8 -54.33(15) 11 .
C15 C6 C7 C8 -55.5 20 .
C7 C6 C7 C8 -0.1 16_556 .
C8 C6 C7 C6 18.8(2) 16_556 11
C6 C6 C7 C6 -86.70(5) 20 11
C8 C6 C7 C6 -76.3(7) 11 11
C9 C6 C7 C6 22.53(8) 16_556 11
C5 C6 C7 C6 -161.29(5) . 11
C15 C6 C7 C6 22.43(5) . 11
C9 C6 C7 C6 -37.80(10) 11 11
C15 C6 C7 C6 -38.97(5) 20 11
C7 C6 C7 C6 16.40(5) 16_556 11
C8 C6 C7 C6 2.39(17) 16_556 16_556
C6 C6 C7 C6 -103.1 20 16_556
C8 C6 C7 C6 -92.7(7) 11 16_556
C9 C6 C7 C6 6.1 16_556 16_556
C5 C6 C7 C6 -177.7 . 16_556
C15 C6 C7 C6 6.0 . 16_556
C9 C6 C7 C6 -54.20(15) 11 16_556
C15 C6 C7 C6 -55.4 20 16_556
C7 C6 C7 C6 0.0 16_556 16_556
C7 C7 C8 C6 -3.9(4) 16_556 16_556
C8 C7 C8 C6 155.0(3) 11 16_556
C8 C7 C8 C6 176.1(4) 16_556 16_556
C6 C7 C8 C6 156.3(4) 20 16_556
C6 C7 C8 C6 176(100) . 16_556
C8 C7 C8 C6 72.1(3) 20 16_556
C6 C7 C8 C6 66.19(18) 11 16_556
C7 C7 C8 C8 -76.0 16_556 20
C8 C7 C8 C8 82.91(8) 11 20
C8 C7 C8 C8 104.0 16_556 20
C6 C7 C8 C8 84.2 20 20
C6 C7 C8 C8 103.8 . 20
C6 C7 C8 C8 -5.9(5) 11 20
C6 C7 C8 C8 -72.1(3) 16_556 20
C7 C7 C8 C6 -70.1(5) 16_556 11
C8 C7 C8 C6 88.8(4) 11 11
C8 C7 C8 C6 109.9(5) 16_556 11
C6 C7 C8 C6 90.1(5) 20 11
C6 C7 C8 C6 109.8(5) . 11
C8 C7 C8 C6 5.9(5) 20 11
C6 C7 C8 C6 -66.19(18) 16_556 11
C8 C7 C8 C7 158.92(8) 11 16_556
C8 C7 C8 C7 180.0 16_556 16_556
C6 C7 C8 C7 160.2 20 16_556
C6 C7 C8 C7 179.9 . 16_556
C8 C7 C8 C7 76.0 20 16_556
C6 C7 C8 C7 70.1(5) 11 16_556
C6 C7 C8 C7 3.9(3) 16_556 16_556
C7 C7 C8 C9 174.3 16_556 .
C8 C7 C8 C9 -26.81(8) 11 .
C8 C7 C8 C9 -5.7 16_556 .
C6 C7 C8 C9 -25.5 20 .
C6 C7 C8 C9 -5.9 . .
C8 C7 C8 C9 -109.7 20 .
C6 C7 C8 C9 -115.7(5) 11 .
C6 C7 C8 C9 178.2(3) 16_556 .
C7 C7 C8 C15 174.5 16_556 16_556
C8 C7 C8 C15 -26.62(10) 11 16_556
C8 C7 C8 C15 -5.5 16_556 16_556
C6 C7 C8 C15 -25.3 20 16_556
C6 C7 C8 C15 -5.7 . 16_556
C8 C7 C8 C15 -109.5 20 16_556
C6 C7 C8 C15 -115.5(5) 11 16_556
C6 C7 C8 C15 178.3(4) 16_556 16_556
C7 C7 C8 C5 -2.4 16_556 16_556
C8 C7 C8 C5 156.56(7) 11 16_556
C8 C7 C8 C5 177.6 16_556 16_556
C6 C7 C8 C5 157.9 20 16_556
C6 C7 C8 C5 177.5 . 16_556
C8 C7 C8 C5 73.6 20 16_556
C6 C7 C8 C5 67.7(5) 11 16_556
C6 C7 C8 C5 1.5(3) 16_556 16_556
C7 C7 C8 C9 -124.9 16_556 20
C8 C7 C8 C9 34.06(8) 11 20
C8 C7 C8 C9 55.1 16_556 20
C6 C7 C8 C9 35.4 20 20
C6 C7 C8 C9 55.0 . 20
C8 C7 C8 C9 -48.8 20 20
C6 C7 C8 C9 -54.8(5) 11 20
C6 C7 C8 C9 -121.0(3) 16_556 20
C7 C7 C8 C15 -124.17(13) 16_556 11
C8 C7 C8 C15 34.7 11 11
C8 C7 C8 C15 55.82(13) 16_556 11
C6 C7 C8 C15 36.04(13) 20 11
C6 C7 C8 C15 55.68(13) . 11
C8 C7 C8 C15 -48.17(13) 20 11
C6 C7 C8 C15 -54.1(4) 11 11
C6 C7 C8 C15 -120.3(2) 16_556 11
C6 C8 C9 C15 -2.0(2) 16_556 16_556
C8 C8 C9 C15 84.5(3) 20 16_556
C6 C8 C9 C15 54.2(6) 11 16_556
C7 C8 C9 C15 179.4(3) 16_556 16_556
C7 C8 C9 C15 178.3(3) . 16_556
C5 C8 C9 C15 -4.4(3) 16_556 16_556
C9 C8 C9 C15 84.5(3) 20 16_556
C15 C8 C9 C15 78.68(7) 11 16_556
C8 C8 C9 C6 86.47(9) 20 16_556
C6 C8 C9 C6 56.2(8) 11 16_556
C7 C8 C9 C6 -178.55(12) 16_556 16_556
C7 C8 C9 C6 -180(100) . 16_556
C15 C8 C9 C6 2.0(2) 16_556 16_556
C5 C8 C9 C6 -2.35(9) 16_556 16_556
C9 C8 C9 C6 86.47(8) 20 16_556
C15 C8 C9 C6 80.7(3) 11 16_556
C6 C8 C9 C9 -86.47(9) 16_556 20
C8 C8 C9 C9 0.0 20 20
C6 C8 C9 C9 -30.3(9) 11 20
C7 C8 C9 C9 95.0 16_556 20
C7 C8 C9 C9 93.9 . 20
C15 C8 C9 C9 -84.5(3) 16_556 20
C5 C8 C9 C9 -88.8 16_556 20
C15 C8 C9 C9 -5.8(4) 11 20
C6 C8 C9 C10 -177.31(9) 16_556 .
C8 C8 C9 C10 -90.8 20 .
C6 C8 C9 C10 -121.1(9) 11 .
C7 C8 C9 C10 4.1 16_556 .
C7 C8 C9 C10 3.1 . .
C15 C8 C9 C10 -175.3(3) 16_556 .
C5 C8 C9 C10 -179.7 16_556 .
C9 C8 C9 C10 -90.8 20 .
C15 C8 C9 C10 -96.6(4) 11 .
C6 C8 C9 C15 -80.7(3) 16_556 11
C8 C8 C9 C15 5.8(4) 20 11
C6 C8 C9 C15 -24.5(5) 11 11
C7 C8 C9 C15 100.7(4) 16_556 11
C7 C8 C9 C15 99.7(4) . 11
C15 C8 C9 C15 -78.68(7) 16_556 11
C5 C8 C9 C15 -83.1(4) 16_556 11
C9 C8 C9 C15 5.8(4) 20 11
C6 C8 C9 C6 -56.2(8) 16_556 11
C8 C8 C9 C6 30.3(9) 20 11
C7 C8 C9 C6 125.2(9) 16_556 11
C7 C8 C9 C6 124.2(9) . 11
C15 C8 C9 C6 -54.2(6) 16_556 11
C5 C8 C9 C6 -58.6(9) 16_556 11
C9 C8 C9 C6 30.3(9) 20 11
C15 C8 C9 C6 24.5(5) 11 11
C6 C8 C9 C8 -86.47(9) 16_556 20
C6 C8 C9 C8 -30.3(9) 11 20
C7 C8 C9 C8 95.0 16_556 20
C7 C8 C9 C8 93.9 . 20
C15 C8 C9 C8 -84.5(3) 16_556 20
C5 C8 C9 C8 -88.8 16_556 20
C9 C8 C9 C8 0.0 20 20
C15 C8 C9 C8 -5.8(4) 11 20
C6 C8 C9 O3 12.6(8) 16_556 .
C8 C8 C9 O3 99.0(8) 20 .
C6 C8 C9 O3 68.8(12) 11 .
C7 C8 C9 O3 -166.0(8) 16_556 .
C7 C8 C9 O3 -167.1(8) . .
C15 C8 C9 O3 14.6(9) 16_556 .
C5 C8 C9 O3 10.2(8) 16_556 .
C9 C8 C9 O3 99.0(8) 20 .
C15 C8 C9 O3 93.3(9) 11 .
C6 C8 C9 C14 1.72(8) 16_556 16_556
C8 C8 C9 C14 88.2 20 16_556
C6 C8 C9 C14 57.9(9) 11 16_556
C7 C8 C9 C14 -176.8 16_556 16_556
C7 C8 C9 C14 -177.9 . 16_556
C15 C8 C9 C14 3.7(3) 16_556 16_556
C5 C8 C9 C14 -0.6 16_556 16_556
C9 C8 C9 C14 88.2 20 16_556
C15 C8 C9 C14 82.4(3) 11 16_556
C14 O3 C9 C15 37(6) 16_556 16_556
C13 O3 C9 C15 -43(6) 16_556 16_556
C16 O3 C9 C15 55(7) . 16_556
C14 O3 C9 C6 -87(3) 16_556 16_556
C15 O3 C9 C6 -124(7) 16_556 16_556
C13 O3 C9 C6 -166.8(9) 16_556 16_556
C16 O3 C9 C6 -68.7(19) . 16_556
C14 O3 C9 C9 -11(3) 16_556 20
C15 O3 C9 C9 -48(7) 16_556 20
C13 O3 C9 C9 -90.9(11) 16_556 20
C16 O3 C9 C9 7.1(18) . 20
C14 O3 C9 C8 -90(3) 16_556 .
C15 O3 C9 C8 -126(6) 16_556 .
C13 O3 C9 C8 -169.4(7) 16_556 .
C16 O3 C9 C8 -71(2) . .
C14 O3 C9 C10 99(3) 16_556 .
C15 O3 C9 C10 63(6) 16_556 .
C13 O3 C9 C10 19.6(14) 16_556 .
C16 O3 C9 C10 117.6(16) . .
C14 O3 C9 C15 -10(3) 16_556 11
C15 O3 C9 C15 -47(6) 16_556 11
C13 O3 C9 C15 -89.6(12) 16_556 11
C16 O3 C9 C15 8.4(18) . 11
C14 O3 C9 C6 -70(3) 16_556 11
C15 O3 C9 C6 -106(6) 16_556 11
C13 O3 C9 C6 -149.4(8) 16_556 11
C16 O3 C9 C6 -51.3(19) . 11
C14 O3 C9 C8 -72(3) 16_556 20
C15 O3 C9 C8 -109(6) 16_556 20
C13 O3 C9 C8 -152.1(7) 16_556 20
C16 O3 C9 C8 -54(2) . 20
C15 O3 C9 C14 -37(6) 16_556 16_556
C13 O3 C9 C14 -80(4) 16_556 16_556
C16 O3 C9 C14 18(3) . 16_556
C15 C9 C10 C9 -177.02(8) 16_556 16_556
C6 C9 C10 C9 -1.1 16_556 16_556
C9 C9 C10 C9 -72.9 20 16_556
C8 C9 C10 C9 -0.5 . 16_556
C15 C9 C10 C9 -80.5(2) 11 16_556
C6 C9 C10 C9 -21.16(8) 11 16_556
C8 C9 C10 C9 -16.2 20 16_556
O3 C9 C10 C9 171.3(7) . 16_556
C14 C9 C10 C9 -179.6 16_556 16_556
C15 C9 C10 C11 3.43(8) 16_556 .
C6 C9 C10 C11 179.3 16_556 .
C9 C9 C10 C11 107.6 20 .
C8 C9 C10 C11 180.0 . .
C15 C9 C10 C11 99.9(2) 11 .
C6 C9 C10 C11 159.29(8) 11 .
C8 C9 C10 C11 164.2 20 .
O3 C9 C10 C11 -8.3(7) . .
C14 C9 C10 C11 0.8 16_556 .
C6 C9 C10 C15 175.88(7) 16_556 16_556
C9 C9 C10 C15 104.12(8) 20 16_556
C8 C9 C10 C15 176.56(8) . 16_556
C15 C9 C10 C15 96.48(12) 11 16_556
C6 C9 C10 C15 155.9 11 16_556
C8 C9 C10 C15 160.77(8) 20 16_556
O3 C9 C10 C15 -11.7(7) . 16_556
C14 C9 C10 C15 -2.62(8) 16_556 16_556
C15 C9 C10 C15 -176.58(8) 16_556 .
C6 C9 C10 C15 -0.7 16_556 .
C9 C9 C10 C15 -72.5 20 .
C8 C9 C10 C15 0.0 . .
C15 C9 C10 C15 -80.1(2) 11 .
C6 C9 C10 C15 -20.72(8) 11 .
C8 C9 C10 C15 -15.8 20 .
O3 C9 C10 C15 171.7(7) . .
C14 C9 C10 C15 -179.2 16_556 .
C15 C9 C10 C10 -104.12(8) 16_556 20
C6 C9 C10 C10 71.8 16_556 20
C9 C9 C10 C10 0.0 20 20
C8 C9 C10 C10 72.4 . 20
C15 C9 C10 C10 -7.6(2) 11 20
C6 C9 C10 C10 51.73(8) 11 20
C8 C9 C10 C10 56.6 20 20
O3 C9 C10 C10 -115.8(7) . 20
C14 C9 C10 C10 -106.7 16_556 20
C9 C10 C11 C12 -6.4 . 16_556
C9 C10 C11 C12 174.1 16_556 16_556
C15 C10 C11 C12 -5.9 16_556 16_556
C15 C10 C11 C12 173.6 . 16_556
C10 C10 C11 C12 83.8 20 16_556
C9 C10 C11 C12 -174.1 . .
C9 C10 C11 C12 6.4 16_556 .
C15 C10 C11 C12 -173.6 16_556 .
C15 C10 C11 C12 5.9 . .
C10 C10 C11 C12 -83.8 20 .
C9 C10 C11 C11 89.6(19) . 7
C9 C10 C11 C11 -89.9(19) 16_556 7
C15 C10 C11 C11 90.1(19) 16_556 7
C15 C10 C11 C11 -90.4(19) . 7
C10 C10 C11 C11 180(100) 20 7
C10 C11 C12 C11 -168.92(8) . 7
C12 C11 C12 C11 21.63(8) 16_556 7
C10 C11 C12 C13 -10.6 . .
C12 C11 C12 C13 179.9 16_556 .
C11 C11 C12 C13 158.27(8) 7 .
C10 C11 C12 C13 -71.6(5) . 22
C12 C11 C12 C13 119.0(5) 16_556 22
C11 C11 C12 C13 97.3(5) 7 22
C11 C12 C13 C14 99.1(7) 7 .
C11 C12 C13 C14 10.4 . .
C13 C12 C13 C14 169.8 22 .
C11 C12 C13 O3 87.7(10) 7 16_556
C11 C12 C13 O3 -1.0(8) . 16_556
C13 C12 C13 O3 158.4(8) 22 16_556
C11 C12 C13 C13 -70.7(7) 7 22
C11 C12 C13 C13 -159.4 . 22
C11 C12 C13 C16 148.2(12) 7 16_556
C11 C12 C13 C16 59.5(9) . 16_556
C13 C12 C13 C16 -141.2(9) 22 16_556
C13 C13 C14 O3 34(4) 22 16_556
C12 C13 C14 O3 -78(4) . 16_556
C16 C13 C14 O3 159(4) 16_556 16_556
O3 C13 C14 C16 -159(4) 16_556 16_556
C13 C13 C14 C16 -125.0(12) 22 16_556
C12 C13 C14 C16 122.4(12) . 16_556
O3 C13 C14 C15 73(4) 16_556 .
C13 C13 C14 C15 107.0 22 .
C12 C13 C14 C15 -5.6 . .
C16 C13 C14 C15 -128.0(12) 16_556 .
O3 C13 C14 C9 72(4) 16_556 16_556
C13 C13 C14 C9 106.6 22 16_556
C12 C13 C14 C9 -6.0 . 16_556
C16 C13 C14 C9 -128.4(12) 16_556 16_556
O3 C13 C14 C14 162(4) 16_556 20
C13 C13 C14 C14 -163.9 22 20
C12 C13 C14 C14 83.5 . 20
C16 C13 C14 C14 -38.8(12) 16_556 20
C8 C6 C15 C9 1.78(16) 16_556 16_556
C6 C6 C15 C9 93.6(2) 20 16_556
C8 C6 C15 C9 58.6(12) 11 16_556
C5 C6 C15 C9 -175.5(2) . 16_556
C7 C6 C15 C9 0.8(2) . 16_556
C9 C6 C15 C9 87.0(6) 11 16_556
C15 C6 C15 C9 93.6(2) 20 16_556
C7 C6 C15 C9 1.5(2) 16_556 16_556
C8 C6 C15 O3 166.3(8) 16_556 16_556
C6 C6 C15 O3 -101.9(8) 20 16_556
C8 C6 C15 O3 -136.9(12) 11 16_556
C9 C6 C15 O3 164.5(9) 16_556 16_556
C5 C6 C15 O3 -10.9(8) . 16_556
C7 C6 C15 O3 165.3(8) . 16_556
C9 C6 C15 O3 -108.5(9) 11 16_556
C15 C6 C15 O3 -101.9(8) 20 16_556
C7 C6 C15 O3 166.0(8) 16_556 16_556
C8 C6 C15 C9 -85.2(5) 16_556 11
C6 C6 C15 C9 6.6(4) 20 11
C8 C6 C15 C9 -28.4(5) 11 11
C9 C6 C15 C9 -87.0(6) 16_556 11
C5 C6 C15 C9 97.6(4) . 11
C7 C6 C15 C9 -86.2(4) . 11
C15 C6 C15 C9 6.6(4) 20 11
C7 C6 C15 C9 -85.5(4) 16_556 11
C8 C6 C15 C14 177.87(8) 16_556 .
C6 C6 C15 C14 -90.3 20 .
C8 C6 C15 C14 -125.3(9) 11 .
C9 C6 C15 C14 176.1(2) 16_556 .
C5 C6 C15 C14 0.6 . .
C7 C6 C15 C14 176.9 . .
C9 C6 C15 C14 -96.9(4) 11 .
C15 C6 C15 C14 -90.3 20 .
C7 C6 C15 C14 177.6 16_556 .
C8 C6 C15 C15 -91.83(8) 16_556 20
C6 C6 C15 C15 0.0 20 20
C8 C6 C15 C15 -35.0(9) 11 20
C9 C6 C15 C15 -93.6(2) 16_556 20
C5 C6 C15 C15 90.9 . 20
C7 C6 C15 C15 -92.8 . 20
C9 C6 C15 C15 -6.6(4) 11 20
C7 C6 C15 C15 -92.1 16_556 20
C8 C6 C15 C10 -2.12(8) 16_556 .
C6 C6 C15 C10 89.7 20 .
C8 C6 C15 C10 54.7(9) 11 .
C9 C6 C15 C10 -3.9(2) 16_556 .
C5 C6 C15 C10 -179.4 . .
C7 C6 C15 C10 -3.1 . .
C9 C6 C15 C10 83.1(4) 11 .
C15 C6 C15 C10 89.7 20 .
C7 C6 C15 C10 -2.4 16_556 .
C6 C6 C15 C8 91.83(8) 20 16_556
C8 C6 C15 C8 56.8(10) 11 16_556
C9 C6 C15 C8 -1.78(17) 16_556 16_556
C5 C6 C15 C8 -177.23(8) . 16_556
C7 C6 C15 C8 -1.01(8) . 16_556
C9 C6 C15 C8 85.2(5) 11 16_556
C15 C6 C15 C8 91.83(8) 20 16_556
C7 C6 C15 C8 -0.26(7) 16_556 16_556
C8 C6 C15 C6 -91.83(8) 16_556 20
C8 C6 C15 C6 -35.0(9) 11 20
C9 C6 C15 C6 -93.6(2) 16_556 20
C5 C6 C15 C6 90.9 . 20
C7 C6 C15 C6 -92.8 . 20
C9 C6 C15 C6 -6.6(4) 11 20
C15 C6 C15 C6 0.0 20 20
C7 C6 C15 C6 -92.1 16_556 20
C8 C6 C15 C8 -56.8(10) 16_556 11
C6 C6 C15 C8 35.0(9) 20 11
C9 C6 C15 C8 -58.6(12) 16_556 11
C5 C6 C15 C8 126.0(9) . 11
C7 C6 C15 C8 -57.8(9) . 11
C9 C6 C15 C8 28.4(5) 11 11
C15 C6 C15 C8 35.0(9) 20 11
C7 C6 C15 C8 -57.1(9) 16_556 11
O3 C14 C15 C9 -77(4) 16_556 16_556
C16 C14 C15 C9 80(4) 16_556 16_556
C13 C14 C15 C9 -160(3) . 16_556
C14 C14 C15 C9 92(3) 20 16_556
C16 C14 C15 O3 157(4) 16_556 16_556
C13 C14 C15 O3 -84(3) . 16_556
C9 C14 C15 O3 77(4) 16_556 16_556
C14 C14 C15 O3 169(3) 20 16_556
O3 C14 C15 C9 -167(3) 16_556 11
C16 C14 C15 C9 -10.4(18) 16_556 11
C13 C14 C15 C9 108.94(19) . 11
C9 C14 C15 C9 -91(3) 16_556 11
C14 C14 C15 C9 1.28(19) 20 11
O3 C14 C15 C6 -96(3) 16_556 .
C16 C14 C15 C6 60.6(18) 16_556 .
C13 C14 C15 C6 180.0 . .
C9 C14 C15 C6 -20(3) 16_556 .
C14 C14 C15 C6 72.3 20 .
O3 C14 C15 C15 -169(3) 16_556 20
C16 C14 C15 C15 -11.7(18) 16_556 20
C13 C14 C15 C15 107.7 . 20
C9 C14 C15 C15 -92(3) 16_556 20
C14 C14 C15 C15 0.0 20 20
O3 C14 C15 C10 84(3) 16_556 .
C16 C14 C15 C10 -119.4(18) 16_556 .
C13 C14 C15 C10 0.0 . .
C9 C14 C15 C10 160(3) 16_556 .
C14 C14 C15 C10 -107.7 20 .
O3 C14 C15 C8 -96(3) 16_556 16_556
C16 C14 C15 C8 61.1(18) 16_556 16_556
C13 C14 C15 C8 -179.5 . 16_556
C9 C14 C15 C8 -19(3) 16_556 16_556
C14 C14 C15 C8 72.8 20 16_556
O3 C14 C15 C6 -113(3) 16_556 20
C16 C14 C15 C6 43.8(18) 16_556 20
C13 C14 C15 C6 163.2 . 20
C9 C14 C15 C6 -36(3) 16_556 20
C14 C14 C15 C6 55.5 20 20
O3 C14 C15 C8 -112(3) 16_556 11
C16 C14 C15 C8 44.7(18) 16_556 11
C13 C14 C15 C8 164.12(6) . 11
C9 C14 C15 C8 -35(3) 16_556 11
C14 C14 C15 C8 56.46(6) 20 11
C9 C10 C15 C9 -3.17(8) . 16_556
C11 C10 C15 C9 176.82(8) . 16_556
C15 C10 C15 C9 -3.72(8) 16_556 16_556
C10 C10 C15 C9 -74.57(8) 20 16_556
C9 C10 C15 O3 -169.0(8) . 16_556
C9 C10 C15 O3 -165.8(8) 16_556 16_556
C11 C10 C15 O3 11.0(8) . 16_556
C15 C10 C15 O3 -169.5(8) 16_556 16_556
C10 C10 C15 O3 119.6(8) 20 16_556
C9 C10 C15 C9 64.27(14) . 11
C9 C10 C15 C9 67.4(2) 16_556 11
C11 C10 C15 C9 -115.74(14) . 11
C15 C10 C15 C9 63.72(14) 16_556 11
C10 C10 C15 C9 -7.13(14) 20 11
C9 C10 C15 C6 0.0 . .
C9 C10 C15 C6 3.18(8) 16_556 .
C11 C10 C15 C6 180.0 . .
C15 C10 C15 C6 -0.5 16_556 .
C10 C10 C15 C6 -71.4 20 .
C9 C10 C15 C14 -180.0 . .
C9 C10 C15 C14 -176.82(8) 16_556 .
C11 C10 C15 C14 0.0 . .
C15 C10 C15 C14 179.5 16_556 .
C10 C10 C15 C14 108.6 20 .
C9 C10 C15 C15 71.4 . 20
C9 C10 C15 C15 74.57(8) 16_556 20
C11 C10 C15 C15 -108.6 . 20
C15 C10 C15 C15 70.9 16_556 20
C10 C10 C15 C15 0.0 20 20
C9 C10 C15 C8 -0.4 . 16_556
C9 C10 C15 C8 2.81(8) 16_556 16_556
C11 C10 C15 C8 179.6 . 16_556
C15 C10 C15 C8 -0.9 16_556 16_556
C10 C10 C15 C8 -71.8 20 16_556
C9 C10 C15 C6 16.2 . 20
C9 C10 C15 C6 19.34(8) 16_556 20
C11 C10 C15 C6 -163.8 . 20
C15 C10 C15 C6 15.6 16_556 20
C10 C10 C15 C6 -55.2 20 20
C9 C10 C15 C8 12.8 . 11
C9 C10 C15 C8 16.02(11) 16_556 11
C11 C10 C15 C8 -167.2 . 11
C15 C10 C15 C8 12.3 16_556 11
C10 C10 C15 C8 -58.6 20 11
C15 O3 C16 C14 -64(8) 16_556 16_556
C13 O3 C16 C14 58(8) 16_556 16_556
C9 O3 C16 C14 -66(8) . 16_556
C14 O3 C16 C14 51(8) 16_556 11
C15 O3 C16 C14 -13(3) 16_556 11
C13 O3 C16 C14 110(2) 16_556 11
C9 O3 C16 C14 -14(3) . 11
C14 O3 C16 O3 55(8) 16_556 20
C15 O3 C16 O3 -10(3) 16_556 20
C13 O3 C16 O3 113(2) 16_556 20
C9 O3 C16 O3 -11(3) . 20
C14 O3 C16 C17 -102(9) 16_556 .
C15 O3 C16 C17 -166(3) 16_556 .
C13 O3 C16 C17 -44(4) 16_556 .
C9 O3 C16 C17 -168(3) . .
C14 O3 C16 C13 -58(8) 16_556 16_556
C15 O3 C16 C13 -122.3(15) 16_556 16_556
C9 O3 C16 C13 -123.9(14) . 16_556
C14 O3 C16 C13 8(8) 16_556 11
C15 O3 C16 C13 -55.8(19) 16_556 11
C13 O3 C16 C13 66.6(15) 16_556 11
C9 O3 C16 C13 -57.3(18) . 11

loop_
_platon_squeeze_void_nr
_platon_squeeze_void_average_x
_platon_squeeze_void_average_y
_platon_squeeze_void_average_z
_platon_squeeze_void_volume
_platon_squeeze_void_count_electrons
1 -0.020 0.317 0.000 3582.0 1201.6
